data_1527168
loop_
_publ_author_name
'Boon, J.W.'
'MacGillavry, C.H.'

_publ_section_title
;
 The crystal structure of potassium thioferrite K Fe S2 and sodium
 thiochromite Na Cr S2
;
_journal_name_full
;
Recueil des Travaux Chimiques des Pays-Bas et de la Belgique
;
_journal_page_first 910
_journal_page_last 920
_journal_volume 61
_journal_year 1942
_chemical_formula_sum 'Fe K S2'
_chemical_name_systematic 'K (Fe S2)'
_space_group_IT_number 15
_symmetry_space_group_name_Hall '-C 2yc'
_symmetry_space_group_name_H-M 'C 1 2/c 1'
_cell_angle_alpha 90
_cell_angle_beta 112.5
_cell_angle_gamma 90
_cell_formula_units_Z 4
_cell_length_a 7.05
_cell_length_b 11.28
_cell_length_c 5.4
_cell_volume 396.741
_citation_journal_id_ASTM RTCPA3
_cod_data_source_file Boon_RTCPA3_1942_1528.cif
_cod_data_source_block Fe1K1S2
_cod_original_cell_volume 396.7412
_cod_original_formula_sum 'Fe1 K1 S2'
_cod_database_code 1527168

loop_
_symmetry_equiv_pos_as_xyz
x,y,z
-x,y,-z+1/2
-x,-y,-z
x,-y,z-1/2
x+1/2,y+1/2,z
-x+1/2,y+1/2,-z+1/2
-x+1/2,-y+1/2,-z
x+1/2,-y+1/2,z-1/2

loop_
_atom_site_label
_atom_site_type_symbol
_atom_site_fract_x
_atom_site_fract_y
_atom_site_fract_z
_atom_site_occupancy
_atom_site_U_iso_or_equiv
S1 S-2 0.195 0.111 0.1 1 0.0
Fe1 Fe+3 0 -0.008 0.25 1 0.0
K1 K+1 0 0.355 0.25 1 0.0
